data_1560438
loop_
_publ_author_name
'Iyer, Abishek K.'
'Yin, Wenlong'
'Stoyko, Stanislav S.'
'Rudyk, Brent W.'
'Mar, Arthur'

_publ_section_title
;
 Quaternary rare-earth sulfides Nd 7 FeInS 13 and Pr 7 CoInS 13
;
_journal_name_full 'Journal of Solid State Chemistry'
_journal_page_first 50
_journal_page_last 54
_journal_paper_doi 10.1016/j.jssc.2017.04.010
_journal_volume 251
_journal_year 2017
_chemical_formula_structural 'Nd7 Fe In S13'
_chemical_formula_sum 'Fe In Nd7 S13'
_chemical_formula_weight 1597.13
_chemical_name_common 'neodymium cobalt indium sulfide (7/1/1/13)'
_chemical_name_systematic 'neodymium cobalt indium sulfide (7/1/1/13)'
_space_group_crystal_system orthorhombic
_space_group_IT_number 62
_space_group_name_Hall '-P 2ac 2n'
_space_group_name_H-M_alt 'P n m a'
_atom_sites_solution_hydrogens .
_cell_angle_alpha 90
_cell_angle_beta 90
_cell_angle_gamma 90
_cell_formula_units_Z 4
_cell_length_a 11.2079(5)
_cell_length_b 3.9686(2)
_cell_length_c 44.1642(18)
_cell_measurement_reflns_used 9981
_cell_measurement_temperature 173(2)
_cell_measurement_theta_max 33.08
_cell_measurement_theta_min 3.66
_cell_volume 1964.41(15)
_computing_cell_refinement 'Bruker SAINT 8.34A (Bruker, 2013)'
_computing_data_collection 'Bruker APEX 2 (Bruker, 2008)'
_computing_data_reduction 'Bruker SAINT 8.34A'
_computing_molecular_graphics 'ATOMS 5.1 (Dowty, 1999)'
_computing_publication_material 'SHELXL-2014/7 (Sheldrick, 2014)'
_computing_structure_refinement 'SHELXL-2014/7 (Sheldrick, 2014)'
_computing_structure_solution 'SHELXS-97 (Sheldrick, 2008)'
_diffrn_ambient_temperature 173(2)
_diffrn_measured_fraction_theta_full 1.000
_diffrn_measured_fraction_theta_max 0.993
_diffrn_measurement_device_type 'Bruker PLATFORM/SMART APEX II CCD'
_diffrn_measurement_method '\w and \f scans'
_diffrn_radiation_type MoK\a
_diffrn_radiation_wavelength 0.71073
_diffrn_reflns_av_R_equivalents 0.0483
_diffrn_reflns_av_unetI/netI 0.0288
_diffrn_reflns_Laue_measured_fraction_full 1.000
_diffrn_reflns_Laue_measured_fraction_max 0.993
_diffrn_reflns_limit_h_max 17
_diffrn_reflns_limit_h_min -16
_diffrn_reflns_limit_k_max 6
_diffrn_reflns_limit_k_min -6
_diffrn_reflns_limit_l_max 67
_diffrn_reflns_limit_l_min -67
_diffrn_reflns_number 27310
_diffrn_reflns_point_group_measured_fraction_full 1.000
_diffrn_reflns_point_group_measured_fraction_max 0.993
_diffrn_reflns_theta_full 25.242
_diffrn_reflns_theta_max 33.202
_diffrn_reflns_theta_min 1.844
_diffrn_source 'fine-focus sealed tube'
_exptl_absorpt_coefficient_mu 21.367
_exptl_absorpt_correction_T_max 0.669
_exptl_absorpt_correction_T_min 0.086
_exptl_absorpt_correction_type numerical
_exptl_absorpt_process_details 'SHELXL-2014/7 (Sheldrick, 2014)'
_exptl_crystal_colour grey
_exptl_crystal_density_diffrn 5.400
_exptl_crystal_description prism
_exptl_crystal_F_000 2812
_exptl_crystal_size_max 0.214
_exptl_crystal_size_mid 0.035
_exptl_crystal_size_min 0.032
_refine_diff_density_max 5.701
_refine_diff_density_min -4.814
_refine_diff_density_rms 0.530
_refine_ls_extinction_coef 0.00082(4)
_refine_ls_extinction_expression Fc^*^=kFc[1+0.001xFc^2^\l^3^/sin(2\q)]^-1/4^
_refine_ls_extinction_method 'SHELXL-2014/7 (Sheldrick 2014'
_refine_ls_goodness_of_fit_ref 1.110
_refine_ls_hydrogen_treatment undef
_refine_ls_matrix_type full
_refine_ls_number_parameters 134
_refine_ls_number_reflns 4189
_refine_ls_number_restraints 0
_refine_ls_restrained_S_all 1.110
_refine_ls_R_factor_all 0.0365
_refine_ls_R_factor_gt 0.0289
_refine_ls_shift/su_max 0.003
_refine_ls_shift/su_mean 0.000
_refine_ls_structure_factor_coef Fsqd
_refine_ls_weighting_details 'w=1/[\s^2^(Fo^2^)+(0.0281P)^2^+18.5016P] where P=(Fo^2^+2Fc^2^)/3'
_refine_ls_weighting_scheme calc
_refine_ls_wR_factor_gt 0.0650
_refine_ls_wR_factor_ref 0.0674
_reflns_Friedel_coverage 0.000
_reflns_Friedel_fraction_full .
_reflns_Friedel_fraction_max .
_reflns_number_gt 3642
_reflns_number_total 4189
_reflns_threshold_expression 'I > 2\s(I)'
_cod_data_source_file mmc4.cif
_cod_data_source_block pnma1
_cod_database_code 1560438
_shelx_space_group_comment
;
The symmetry employed for this shelxl refinement is uniquely defined
by the following loop, which should always be used as a source of
symmetry information in preference to the above space-group names.
They are only intended as comments.
;
_shelx_estimated_absorpt_t_min 0.092
_shelx_estimated_absorpt_t_max 0.548

loop_
_space_group_symop_operation_xyz
'x, y, z'
'-x+1/2, -y, z+1/2'
'-x, y+1/2, -z'
'x+1/2, -y+1/2, -z+1/2'
'-x, -y, -z'
'x-1/2, y, -z-1/2'
'x, -y-1/2, z'
'-x-1/2, y-1/2, z-1/2'

loop_
_atom_site_label
_atom_site_type_symbol
_atom_site_fract_x
_atom_site_fract_y
_atom_site_fract_z
_atom_site_U_iso_or_equiv
_atom_site_adp_type
_atom_site_occupancy
_atom_site_site_symmetry_order
_atom_site_calc_flag
_atom_site_refinement_flags_posn
_atom_site_refinement_flags_adp
_atom_site_refinement_flags_occupancy
_atom_site_disorder_assembly
_atom_site_disorder_group
Nd1 Nd 0.00621(3) 0.2500 0.45657(2) 0.00703(8) Uani 1 2 d S T P . .
Nd2 Nd 0.08525(3) 0.2500 0.63062(2) 0.00690(8) Uani 1 2 d S T P . .
Nd3 Nd 0.12525(3) 0.2500 0.79936(2) 0.00616(7) Uani 1 2 d S T P . .
Nd4 Nd 0.22945(3) 0.2500 0.88878(2) 0.00797(8) Uani 1 2 d S T P . .
Nd5 Nd 0.26414(3) 0.2500 0.71647(2) 0.00741(8) Uani 1 2 d S T P . .
Nd6 Nd 0.34543(3) 0.2500 0.47732(2) 0.00871(8) Uani 1 2 d S T P . .
Nd7 Nd 0.35534(4) 0.2500 0.56801(2) 0.01214(9) Uani 1 2 d S T P . .
Fe Fe 0.06305(9) 0.2500 0.14591(2) 0.00815(19) Uani 1 2 d S T P . .
In In 0.05488(4) 0.2500 0.29451(2) 0.00705(9) Uani 1 2 d S T P . .
S1 S 0.02065(15) 0.2500 0.73885(4) 0.0075(3) Uani 1 2 d S T P . .
S2 S 0.06529(15) 0.2500 0.20123(4) 0.0080(3) Uani 1 2 d S T P . .
S3 S 0.08343(16) 0.2500 0.39315(4) 0.0077(3) Uani 1 2 d S T P . .
S4 S 0.10227(16) 0.2500 0.02075(4) 0.0082(3) Uani 1 2 d S T P . .
S5 S 0.13016(16) 0.2500 0.51718(4) 0.0091(3) Uani 1 2 d S T P . .
S6 S 0.25405(15) 0.2500 0.26437(4) 0.0065(3) Uani 1 2 d S T P . .
S7 S 0.31318(16) 0.2500 0.08666(4) 0.0082(3) Uani 1 2 d S T P . .
S8 S 0.34689(17) 0.2500 0.63231(4) 0.0118(3) Uani 1 2 d S T P . .
S9 S 0.35375(15) 0.2500 0.17632(4) 0.0070(3) Uani 1 2 d S T P . .
S10 S 0.35346(16) 0.2500 0.34682(4) 0.0085(3) Uani 1 2 d S T P . .
S11 S 0.37088(15) 0.2500 0.82879(4) 0.0068(3) Uani 1 2 d S T P . .
S12 S 0.44162(18) 0.2500 0.41787(4) 0.0149(4) Uani 1 2 d S T P . .
S13 S 0.80348(16) 0.2500 0.54854(4) 0.0080(3) Uani 1 2 d S T P . .

loop_
_atom_site_aniso_label
_atom_site_aniso_U_11
_atom_site_aniso_U_22
_atom_site_aniso_U_33
_atom_site_aniso_U_23
_atom_site_aniso_U_13
_atom_site_aniso_U_12
Nd1 0.00905(16) 0.00563(15) 0.00641(15) 0.000 -0.00006(12) 0.000
Nd2 0.00940(16) 0.00543(16) 0.00586(15) 0.000 -0.00005(12) 0.000
Nd3 0.00665(15) 0.00484(15) 0.00700(15) 0.000 -0.00027(12) 0.000
Nd4 0.01144(17) 0.00623(16) 0.00625(15) 0.000 -0.00016(12) 0.000
Nd5 0.00780(15) 0.00475(15) 0.00967(16) 0.000 0.00074(12) 0.000
Nd6 0.00843(16) 0.00738(16) 0.01032(16) 0.000 -0.00198(13) 0.000
Nd7 0.01790(19) 0.00676(17) 0.01175(17) 0.000 0.00530(14) 0.000
Fe 0.0076(4) 0.0019(4) 0.0150(5) 0.000 0.0065(4) 0.000
In 0.0070(2) 0.0062(2) 0.0080(2) 0.000 0.00068(16) 0.000
S1 0.0084(7) 0.0062(7) 0.0080(7) 0.000 -0.0010(6) 0.000
S2 0.0070(7) 0.0064(7) 0.0105(7) 0.000 -0.0005(6) 0.000
S3 0.0087(7) 0.0068(7) 0.0077(7) 0.000 -0.0001(6) 0.000
S4 0.0090(7) 0.0081(7) 0.0075(7) 0.000 0.0003(6) 0.000
S5 0.0125(7) 0.0057(7) 0.0091(7) 0.000 0.0029(6) 0.000
S6 0.0069(7) 0.0053(7) 0.0074(7) 0.000 0.0001(5) 0.000
S7 0.0100(7) 0.0071(7) 0.0073(7) 0.000 -0.0001(6) 0.000
S8 0.0108(8) 0.0116(8) 0.0131(8) 0.000 -0.0006(6) 0.000
S9 0.0080(7) 0.0067(7) 0.0062(7) 0.000 -0.0004(5) 0.000
S10 0.0108(7) 0.0066(7) 0.0081(7) 0.000 0.0018(6) 0.000
S11 0.0079(7) 0.0064(7) 0.0060(7) 0.000 0.0004(5) 0.000
S12 0.0119(8) 0.0217(10) 0.0111(8) 0.000 -0.0007(6) 0.000
S13 0.0108(7) 0.0071(7) 0.0063(7) 0.000 -0.0003(6) 0.000

loop_
_atom_type_symbol
_atom_type_description
_atom_type_scat_dispersion_real
_atom_type_scat_dispersion_imag
_atom_type_scat_source
S S 0.1246 0.1234 'International Tables Vol C Tables 4.2.6.8 and 6.1.1.4'
Fe Fe 0.3463 0.8444 'International Tables Vol C Tables 4.2.6.8 and 6.1.1.4'
In In -0.7276 1.3100 'International Tables Vol C Tables 4.2.6.8 and 6.1.1.4'
Nd Nd -0.1943 3.0179 'International Tables Vol C Tables 4.2.6.8 and 6.1.1.4'

loop_
_geom_angle_atom_site_label_1
_geom_angle_atom_site_label_2
_geom_angle_atom_site_label_3
_geom_angle
_geom_angle_site_symmetry_1
_geom_angle_site_symmetry_3
S5 Nd1 S5 91.94(5) 5_556 5_566
S5 Nd1 S7 82.11(5) 5_556 6_556
S5 Nd1 S7 82.11(5) 5_566 6_556
S5 Nd1 S13 157.66(5) 5_556 5_666
S5 Nd1 S13 87.04(4) 5_566 5_666
S7 Nd1 S13 119.75(4) 6_556 5_666
S5 Nd1 S13 87.04(4) 5_556 5_656
S5 Nd1 S13 157.66(5) 5_566 5_656
S7 Nd1 S13 119.75(4) 6_556 5_656
S13 Nd1 S13 85.55(5) 5_666 5_656
S5 Nd1 S3 124.39(4) 5_556 .
S5 Nd1 S3 124.39(4) 5_566 .
S7 Nd1 S3 65.74(5) 6_556 .
S13 Nd1 S3 73.18(4) 5_666 .
S13 Nd1 S3 73.18(4) 5_656 .
S5 Nd1 S5 83.24(5) 5_556 .
S5 Nd1 S5 83.24(5) 5_566 .
S7 Nd1 S5 158.86(5) 6_556 .
S13 Nd1 S5 74.47(4) 5_666 .
S13 Nd1 S5 74.47(4) 5_656 .
S3 Nd1 S5 135.40(5) . .
S5 Nd1 Nd6 116.10(4) 5_556 .
S5 Nd1 Nd6 116.10(4) 5_566 .
S7 Nd1 Nd6 152.12(4) 6_556 .
S13 Nd1 Nd6 46.25(3) 5_666 .
S13 Nd1 Nd6 46.25(3) 5_656 .
S3 Nd1 Nd6 86.38(4) . .
S5 Nd1 Nd6 49.02(4) . .
S5 Nd1 Nd1 44.03(3) 5_556 1_545
S5 Nd1 Nd1 135.97(3) 5_566 1_545
S7 Nd1 Nd1 90.0 6_556 1_545
S13 Nd1 Nd1 132.77(2) 5_666 1_545
S13 Nd1 Nd1 47.23(2) 5_656 1_545
S3 Nd1 Nd1 90.0 . 1_545
S5 Nd1 Nd1 90.0 . 1_545
Nd6 Nd1 Nd1 90.0 . 1_545
S5 Nd1 Nd1 135.97(3) 5_556 1_565
S5 Nd1 Nd1 44.03(3) 5_566 1_565
S7 Nd1 Nd1 90.0 6_556 1_565
S13 Nd1 Nd1 47.23(2) 5_666 1_565
S13 Nd1 Nd1 132.77(2) 5_656 1_565
S3 Nd1 Nd1 90.0 . 1_565
S5 Nd1 Nd1 90.0 . 1_565
Nd6 Nd1 Nd1 90.0 . 1_565
Nd1 Nd1 Nd1 180.0 1_545 1_565
S9 Nd2 S9 85.92(5) 2_565 2
S9 Nd2 S8 75.39(4) 2_565 .
S9 Nd2 S8 75.39(4) 2 .
S9 Nd2 S3 149.31(5) 2_565 5_556
S9 Nd2 S3 86.47(4) 2 5_556
S8 Nd2 S3 130.77(3) . 5_556
S9 Nd2 S3 86.47(4) 2_565 5_566
S9 Nd2 S3 149.31(5) 2 5_566
S8 Nd2 S3 130.77(3) . 5_566
S3 Nd2 S3 85.08(5) 5_556 5_566
S9 Nd2 S11 76.92(4) 2_565 6_557
S9 Nd2 S11 76.92(4) 2 6_557
S8 Nd2 S11 141.83(5) . 6_557
S3 Nd2 S11 72.40(4) 5_556 6_557
S3 Nd2 S11 72.40(4) 5_566 6_557
S9 Nd2 S7 144.11(5) 2_565 2
S9 Nd2 S7 84.76(4) 2 2
S8 Nd2 S7 68.72(4) . 2
S3 Nd2 S7 64.26(4) 5_556 2
S3 Nd2 S7 117.39(5) 5_566 2
S11 Nd2 S7 133.71(3) 6_557 2
S9 Nd2 S7 84.76(4) 2_565 2_565
S9 Nd2 S7 144.11(5) 2 2_565
S8 Nd2 S7 68.72(4) . 2_565
S3 Nd2 S7 117.39(5) 5_556 2_565
S3 Nd2 S7 64.26(4) 5_566 2_565
S11 Nd2 S7 133.71(3) 6_557 2_565
S7 Nd2 S7 82.80(4) 2 2_565
S9 Nd2 Nd2 47.04(2) 2_565 1_565
S9 Nd2 Nd2 132.96(2) 2 1_565
S8 Nd2 Nd2 90.0 . 1_565
S3 Nd2 Nd2 132.54(2) 5_556 1_565
S3 Nd2 Nd2 47.46(2) 5_566 1_565
S11 Nd2 Nd2 90.0 6_557 1_565
S7 Nd2 Nd2 131.40(2) 2 1_565
S7 Nd2 Nd2 48.60(2) 2_565 1_565
S9 Nd2 Nd2 132.96(2) 2_565 1_545
S9 Nd2 Nd2 47.04(2) 2 1_545
S8 Nd2 Nd2 90.0 . 1_545
S3 Nd2 Nd2 47.46(2) 5_556 1_545
S3 Nd2 Nd2 132.54(2) 5_566 1_545
S11 Nd2 Nd2 90.0 6_557 1_545
S7 Nd2 Nd2 48.60(2) 2 1_545
S7 Nd2 Nd2 131.40(2) 2_565 1_545
Nd2 Nd2 Nd2 180.0 1_565 1_545
S9 Nd2 Nd4 112.04(3) 2_565 6_557
S9 Nd2 Nd4 112.04(3) 2 6_557
S8 Nd2 Nd4 169.32(4) . 6_557
S3 Nd2 Nd4 45.18(3) 5_556 6_557
S3 Nd2 Nd4 45.18(3) 5_566 6_557
S11 Nd2 Nd4 48.86(3) 6_557 6_557
S7 Nd2 Nd4 103.59(4) 2 6_557
S7 Nd2 Nd4 103.59(3) 2_565 6_557
Nd2 Nd2 Nd4 90.0 1_565 6_557
Nd2 Nd2 Nd4 90.0 1_545 6_557
S9 Nd2 Nd7 107.11(3) 2_565 .
S9 Nd2 Nd7 107.11(3) 2 .
S8 Nd2 Nd7 43.86(4) . .
S3 Nd2 Nd7 103.55(3) 5_556 .
S3 Nd2 Nd7 103.55(3) 5_566 .
S11 Nd2 Nd7 174.31(3) 6_557 .
S7 Nd2 Nd7 44.23(3) 2 .
S7 Nd2 Nd7 44.23(3) 2_565 .
Nd2 Nd2 Nd7 90.0 1_565 .
Nd2 Nd2 Nd7 90.0 1_545 .
Nd4 Nd2 Nd7 125.455(12) 6_557 .
S6 Nd3 S6 88.03(5) 2 2_565
S6 Nd3 S10 145.96(5) 2 2_565
S6 Nd3 S10 82.90(4) 2_565 2_565
S6 Nd3 S10 82.90(4) 2 2
S6 Nd3 S10 145.96(5) 2_565 2
S10 Nd3 S10 86.50(5) 2_565 2
S6 Nd3 S2 82.48(4) 2 5_556
S6 Nd3 S2 144.59(5) 2_565 5_556
S10 Nd3 S2 122.23(5) 2_565 5_556
S10 Nd3 S2 66.45(4) 2 5_556
S6 Nd3 S2 144.59(5) 2 5_566
S6 Nd3 S2 82.48(4) 2_565 5_566
S10 Nd3 S2 66.45(4) 2_565 5_566
S10 Nd3 S2 122.23(5) 2 5_566
S2 Nd3 S2 85.79(5) 5_556 5_566
S6 Nd3 S1 72.23(4) 2 .
S6 Nd3 S1 72.23(4) 2_565 .
S10 Nd3 S1 134.09(3) 2_565 .
S10 Nd3 S1 134.09(3) 2 .
S2 Nd3 S1 72.39(4) 5_556 .
S2 Nd3 S1 72.39(4) 5_566 .
S6 Nd3 S11 78.62(4) 2 .
S6 Nd3 S11 78.62(4) 2_565 .
S10 Nd3 S11 67.45(4) 2_565 .
S10 Nd3 S11 67.45(4) 2 .
S2 Nd3 S11 131.78(3) 5_556 .
S2 Nd3 S11 131.78(3) 5_566 .
S1 Nd3 S11 138.96(5) . .
S6 Nd3 Nd3 45.98(2) 2 1_545
S6 Nd3 Nd3 134.01(2) 2_565 1_545
S10 Nd3 Nd3 133.25(2) 2_565 1_545
S10 Nd3 Nd3 46.75(2) 2 1_545
S2 Nd3 Nd3 47.11(2) 5_556 1_545
S2 Nd3 Nd3 132.89(2) 5_566 1_545
S1 Nd3 Nd3 90.0 . 1_545
S11 Nd3 Nd3 90.0 . 1_545
S6 Nd3 Nd3 134.01(2) 2 1_565
S6 Nd3 Nd3 45.98(2) 2_565 1_565
S10 Nd3 Nd3 46.75(2) 2_565 1_565
S10 Nd3 Nd3 133.25(2) 2 1_565
S2 Nd3 Nd3 132.89(2) 5_556 1_565
S2 Nd3 Nd3 47.11(2) 5_566 1_565
S1 Nd3 Nd3 90.0 . 1_565
S11 Nd3 Nd3 90.0 . 1_565
Nd3 Nd3 Nd3 180.00(2) 1_545 1_565
S6 Nd3 Nd5 46.90(3) 2 .
S6 Nd3 Nd5 46.90(3) 2_565 .
S10 Nd3 Nd5 129.33(3) 2_565 .
S10 Nd3 Nd5 129.33(3) 2 .
S2 Nd3 Nd5 106.16(3) 5_556 .
S2 Nd3 Nd5 106.16(3) 5_566 .
S1 Nd3 Nd5 46.72(4) . .
S11 Nd3 Nd5 92.23(3) . .
Nd3 Nd3 Nd5 90.0 1_545 .
Nd3 Nd3 Nd5 90.0 1_565 .
S6 Nd3 Nd5 112.00(3) 2 6_557
S6 Nd3 Nd5 112.00(3) 2_565 6_557
S10 Nd3 Nd5 101.79(4) 2_565 6_557
S10 Nd3 Nd5 101.79(4) 2 6_557
S2 Nd3 Nd5 43.66(2) 5_556 6_557
S2 Nd3 Nd5 43.66(2) 5_566 6_557
S1 Nd3 Nd5 56.51(4) . 6_557
S11 Nd3 Nd5 164.53(3) . 6_557
Nd3 Nd3 Nd5 90.0 1_545 6_557
Nd3 Nd3 Nd5 90.0 1_565 6_557
Nd5 Nd3 Nd5 103.233(10) . 6_557
S10 Nd4 S10 87.49(5) 2 2_565
S10 Nd4 S13 135.37(3) 2 6_557
S10 Nd4 S13 135.37(3) 2_565 6_557
S10 Nd4 S3 138.75(5) 2 2_565
S10 Nd4 S3 78.67(4) 2_565 2_565
S13 Nd4 S3 74.22(4) 6_557 2_565
S10 Nd4 S3 78.67(4) 2 2
S10 Nd4 S3 138.75(5) 2_565 2
S13 Nd4 S3 74.22(4) 6_557 2
S3 Nd4 S3 86.59(5) 2_565 2
S10 Nd4 S12 67.53(5) 2 2
S10 Nd4 S12 121.29(5) 2_565 2
S13 Nd4 S12 77.09(5) 6_557 2
S3 Nd4 S12 151.11(5) 2_565 2
S3 Nd4 S12 88.93(4) 2 2
S10 Nd4 S12 121.29(5) 2 2_565
S10 Nd4 S12 67.53(5) 2_565 2_565
S13 Nd4 S12 77.09(5) 6_557 2_565
S3 Nd4 S12 88.93(4) 2_565 2_565
S3 Nd4 S12 151.11(5) 2 2_565
S12 Nd4 S12 81.38(5) 2 2_565
S10 Nd4 S11 67.17(4) 2 .
S10 Nd4 S11 67.17(4) 2_565 .
S13 Nd4 S11 132.43(5) 6_557 .
S3 Nd4 S11 71.65(4) 2_565 .
S3 Nd4 S11 71.65(4) 2 .
S12 Nd4 S11 133.28(3) 2 .
S12 Nd4 S11 133.28(3) 2_565 .
S10 Nd4 Nd4 46.26(2) 2 1_545
S10 Nd4 Nd4 133.74(2) 2_565 1_545
S13 Nd4 Nd4 90.0 6_557 1_545
S3 Nd4 Nd4 133.29(2) 2_565 1_545
S3 Nd4 Nd4 46.70(2) 2 1_545
S12 Nd4 Nd4 49.31(2) 2 1_545
S12 Nd4 Nd4 130.69(3) 2_565 1_545
S11 Nd4 Nd4 90.0 . 1_545
S10 Nd4 Nd4 133.74(2) 2 1_565
S10 Nd4 Nd4 46.26(2) 2_565 1_565
S13 Nd4 Nd4 90.0 6_557 1_565
S3 Nd4 Nd4 46.70(2) 2_565 1_565
S3 Nd4 Nd4 133.29(2) 2 1_565
S12 Nd4 Nd4 130.69(2) 2 1_565
S12 Nd4 Nd4 49.31(3) 2_565 1_565
S11 Nd4 Nd4 90.0 . 1_565
Nd4 Nd4 Nd4 180.0 1_545 1_565
S10 Nd4 Nd2 100.42(4) 2 6_657
S10 Nd4 Nd2 100.42(4) 2_565 6_657
S13 Nd4 Nd2 85.44(4) 6_557 6_657
S3 Nd4 Nd2 46.01(3) 2_565 6_657
S3 Nd4 Nd2 46.01(3) 2 6_657
S12 Nd4 Nd2 134.79(3) 2 6_657
S12 Nd4 Nd2 134.79(3) 2_565 6_657
S11 Nd4 Nd2 46.98(3) . 6_657
Nd4 Nd4 Nd2 90.0 1_545 6_657
Nd4 Nd4 Nd2 90.0 1_565 6_657
S10 Nd4 Nd3 44.67(3) 2 .
S10 Nd4 Nd3 44.67(3) 2_565 .
S13 Nd4 Nd3 179.79(4) 6_557 .
S3 Nd4 Nd3 105.63(3) 2_565 .
S3 Nd4 Nd3 105.63(3) 2 .
S12 Nd4 Nd3 103.07(4) 2 .
S12 Nd4 Nd3 103.07(4) 2_565 .
S11 Nd4 Nd3 47.36(3) . .
Nd4 Nd4 Nd3 90.0 1_545 .
Nd4 Nd4 Nd3 90.0 1_565 .
Nd2 Nd4 Nd3 94.344(11) 6_657 .
S2 Nd5 S2 88.79(5) 2_565 2
S2 Nd5 S1 135.60(2) 2_565 .
S2 Nd5 S1 135.60(3) 2 .
S2 Nd5 S6 75.08(4) 2_565 2_565
S2 Nd5 S6 134.21(5) 2 2_565
S1 Nd5 S6 71.72(4) . 2_565
S2 Nd5 S6 134.21(5) 2_565 2
S2 Nd5 S6 75.08(4) 2 2
S1 Nd5 S6 71.72(4) . 2
S6 Nd5 S6 86.06(5) 2_565 2
S2 Nd5 S9 128.72(5) 2_565 2
S2 Nd5 S9 72.00(4) 2 2
S1 Nd5 S9 77.59(4) . 2
S6 Nd5 S9 149.18(5) 2_565 2
S6 Nd5 S9 86.98(4) 2 2
S2 Nd5 S9 72.00(4) 2_565 2_565
S2 Nd5 S9 128.72(5) 2 2_565
S1 Nd5 S9 77.59(4) . 2_565
S6 Nd5 S9 86.98(4) 2_565 2_565
S6 Nd5 S9 149.18(5) 2 2_565
S9 Nd5 S9 83.81(4) 2 2_565
S2 Nd5 Nd5 134.40(2) 2_565 1_545
S2 Nd5 Nd5 45.60(3) 2 1_545
S1 Nd5 Nd5 90.0 . 1_545
S6 Nd5 Nd5 133.03(2) 2_565 1_545
S6 Nd5 Nd5 46.97(2) 2 1_545
S9 Nd5 Nd5 48.10(2) 2 1_545
S9 Nd5 Nd5 131.91(2) 2_565 1_545
S2 Nd5 Nd5 45.60(2) 2_565 1_565
S2 Nd5 Nd5 134.40(3) 2 1_565
S1 Nd5 Nd5 90.0 . 1_565
S6 Nd5 Nd5 46.97(2) 2_565 1_565
S6 Nd5 Nd5 133.03(2) 2 1_565
S9 Nd5 Nd5 131.91(2) 2 1_565
S9 Nd5 Nd5 48.10(2) 2_565 1_565
Nd5 Nd5 Nd5 180.0 1_545 1_565
S2 Nd5 Nd3 118.82(3) 2_565 .
S2 Nd5 Nd3 118.82(3) 2 .
S1 Nd5 Nd3 47.05(3) . .
S6 Nd5 Nd3 45.81(3) 2_565 .
S6 Nd5 Nd3 45.81(3) 2 .
S9 Nd5 Nd3 112.03(3) 2 .
S9 Nd5 Nd3 112.03(3) 2_565 .
Nd5 Nd5 Nd3 89.999(1) 1_545 .
Nd5 Nd5 Nd3 89.999(1) 1_565 .
S2 Nd5 Nd3 45.21(3) 2_565 6_657
S2 Nd5 Nd3 45.21(3) 2 6_657
S1 Nd5 Nd3 169.89(4) . 6_657
S6 Nd5 Nd3 101.12(3) 2_565 6_657
S6 Nd5 Nd3 101.12(3) 2 6_657
S9 Nd5 Nd3 109.68(3) 2 6_657
S9 Nd5 Nd3 109.68(3) 2_565 6_657
Nd5 Nd5 Nd3 90.0 1_545 6_657
Nd5 Nd5 Nd3 90.0 1_565 6_657
Nd3 Nd5 Nd3 122.835(11) . 6_657
S4 Nd6 S4 89.38(5) 2_565 2
S4 Nd6 S13 152.75(5) 2_565 5_656
S4 Nd6 S13 84.48(4) 2 5_656
S4 Nd6 S13 84.48(4) 2_565 5_666
S4 Nd6 S13 152.75(5) 2 5_666
S13 Nd6 S13 88.92(5) 5_656 5_666
S4 Nd6 S12 123.37(4) 2_565 .
S4 Nd6 S12 123.37(4) 2 .
S13 Nd6 S12 81.43(5) 5_656 .
S13 Nd6 S12 81.43(5) 5_666 .
S4 Nd6 S4 76.83(5) 2_565 6_656
S4 Nd6 S4 76.83(5) 2 6_656
S13 Nd6 S4 126.92(4) 5_656 6_656
S13 Nd6 S4 126.92(4) 5_666 6_656
S12 Nd6 S4 69.37(5) . 6_656
S4 Nd6 S5 76.53(4) 2_565 .
S4 Nd6 S5 76.53(4) 2 .
S13 Nd6 S5 76.21(4) 5_656 .
S13 Nd6 S5 76.21(4) 5_666 .
S12 Nd6 S5 148.44(6) . .
S4 Nd6 S5 142.19(5) 6_656 .
S4 Nd6 Nd1 111.18(4) 2_565 .
S4 Nd6 Nd1 111.18(4) 2 .
S13 Nd6 Nd1 48.16(3) 5_656 .
S13 Nd6 Nd1 48.16(3) 5_666 .
S12 Nd6 Nd1 98.77(4) . .
S4 Nd6 Nd1 168.15(4) 6_656 .
S5 Nd6 Nd1 49.67(4) . .
S4 Nd6 Nd6 134.69(3) 2_565 1_545
S4 Nd6 Nd6 45.31(3) 2 1_545
S13 Nd6 Nd6 45.54(3) 5_656 1_545
S13 Nd6 Nd6 134.46(3) 5_666 1_545
S12 Nd6 Nd6 90.0 . 1_545
S4 Nd6 Nd6 90.0 6_656 1_545
S5 Nd6 Nd6 90.0 . 1_545
Nd1 Nd6 Nd6 90.0 . 1_545
S4 Nd6 Nd6 45.31(3) 2_565 1_565
S4 Nd6 Nd6 134.69(3) 2 1_565
S13 Nd6 Nd6 134.46(3) 5_656 1_565
S13 Nd6 Nd6 45.54(3) 5_666 1_565
S12 Nd6 Nd6 90.0 . 1_565
S4 Nd6 Nd6 90.0 6_656 1_565
S5 Nd6 Nd6 90.0 . 1_565
Nd1 Nd6 Nd6 90.0 . 1_565
Nd6 Nd6 Nd6 180.0 1_545 1_565
S4 Nd6 Nd7 46.74(3) 2_565 .
S4 Nd6 Nd7 46.74(3) 2 .
S13 Nd6 Nd7 114.79(3) 5_656 .
S13 Nd6 Nd7 114.79(3) 5_666 .
S12 Nd6 Nd7 156.09(4) . .
S4 Nd6 Nd7 86.72(4) 6_656 .
S5 Nd6 Nd7 55.47(4) . .
Nd1 Nd6 Nd7 105.138(12) . .
Nd6 Nd6 Nd7 90.0 1_545 .
Nd6 Nd6 Nd7 90.0 1_565 .
S8 Nd7 S7 71.95(4) . 2
S8 Nd7 S7 71.95(4) . 2_565
S7 Nd7 S7 87.84(5) 2 2_565
S8 Nd7 S4 136.06(3) . 2
S7 Nd7 S4 80.90(4) 2 2
S7 Nd7 S4 141.72(5) 2_565 2
S8 Nd7 S4 136.06(3) . 2_565
S7 Nd7 S4 141.72(5) 2 2_565
S7 Nd7 S4 80.90(4) 2_565 2_565
S4 Nd7 S4 85.66(5) 2 2_565
S8 Nd7 S12 79.77(5) . 5_666
S7 Nd7 S12 151.11(5) 2 5_666
S7 Nd7 S12 89.01(4) 2_565 5_666
S4 Nd7 S12 117.52(5) 2 5_666
S4 Nd7 S12 65.60(5) 2_565 5_666
S8 Nd7 S12 79.77(5) . 5_656
S7 Nd7 S12 89.01(4) 2 5_656
S7 Nd7 S12 151.11(5) 2_565 5_656
S4 Nd7 S12 65.60(5) 2 5_656
S4 Nd7 S12 117.52(5) 2_565 5_656
S12 Nd7 S12 80.12(5) 5_666 5_656
S8 Nd7 Nd7 90.0 . 1_545
S7 Nd7 Nd7 46.08(3) 2 1_545
S7 Nd7 Nd7 133.92(3) 2_565 1_545
S4 Nd7 Nd7 47.17(2) 2 1_545
S4 Nd7 Nd7 132.83(2) 2_565 1_545
S12 Nd7 Nd7 130.06(2) 5_666 1_545
S12 Nd7 Nd7 49.94(2) 5_656 1_545
S8 Nd7 Nd7 90.0 . 1_565
S7 Nd7 Nd7 133.92(3) 2 1_565
S7 Nd7 Nd7 46.08(3) 2_565 1_565
S4 Nd7 Nd7 132.83(2) 2 1_565
S4 Nd7 Nd7 47.17(2) 2_565 1_565
S12 Nd7 Nd7 49.94(2) 5_666 1_565
S12 Nd7 Nd7 130.06(2) 5_656 1_565
Nd7 Nd7 Nd7 180.0 1_545 1_565
S8 Nd7 Nd6 176.50(4) . .
S7 Nd7 Nd6 105.64(4) 2 .
S7 Nd7 Nd6 105.64(4) 2_565 .
S4 Nd7 Nd6 44.74(3) 2 .
S4 Nd7 Nd6 44.74(3) 2_565 .
S12 Nd7 Nd6 102.86(4) 5_666 .
S12 Nd7 Nd6 102.86(4) 5_656 .
Nd7 Nd7 Nd6 90.0 1_545 .
Nd7 Nd7 Nd6 90.0 1_565 .
S8 Nd7 Nd2 45.68(4) . .
S7 Nd7 Nd2 47.02(3) 2 .
S7 Nd7 Nd2 47.02(3) 2_565 .
S4 Nd7 Nd2 127.05(3) 2 .
S4 Nd7 Nd2 127.05(3) 2_565 .
S12 Nd7 Nd2 114.11(4) 5_666 .
S12 Nd7 Nd2 114.11(4) 5_656 .
Nd7 Nd7 Nd2 90.0 1_545 .
Nd7 Nd7 Nd2 90.0 1_565 .
Nd6 Nd7 Nd2 130.824(14) . .
S8 Fe S8 118.75(9) 2_564 2_554
S8 Fe S10 117.97(5) 2_564 6_556
S8 Fe S10 117.97(5) 2_554 6_556
S8 Fe S2 104.84(6) 2_564 .
S8 Fe S2 104.84(6) 2_554 .
S10 Fe S2 82.81(7) 6_556 .
S9 In S6 178.94(6) 6_556 .
S9 In S1 89.91(5) 6_556 5_556
S6 In S1 89.40(5) . 5_556
S9 In S1 89.91(5) 6_556 5_566
S6 In S1 89.40(5) . 5_566
S1 In S1 98.86(6) 5_556 5_566
S9 In S11 89.37(5) 6_556 2_564
S6 In S11 91.32(5) . 2_564
S1 In S11 179.14(5) 5_556 2_564
S1 In S11 81.61(4) 5_566 2_564
S9 In S11 89.37(5) 6_556 2_554
S6 In S11 91.32(5) . 2_554
S1 In S11 81.61(4) 5_556 2_554
S1 In S11 179.14(5) 5_566 2_554
S11 In S11 97.91(6) 2_564 2_554
In S1 In 98.85(6) 5_556 5_566
In S1 Nd5 96.47(5) 5_556 .
In S1 Nd5 96.47(5) 5_566 .
In S1 Nd3 130.29(3) 5_556 .
In S1 Nd3 130.29(3) 5_566 .
Nd5 S1 Nd3 86.22(5) . .
Fe S2 Nd5 104.14(5) . 2_564
Fe S2 Nd5 104.14(5) . 2_554
Nd5 S2 Nd5 88.79(5) 2_564 2_554
Fe S2 Nd3 89.06(5) . 5_556
Nd5 S2 Nd3 166.42(7) 2_564 5_556
Nd5 S2 Nd3 91.127(12) 2_554 5_556
Fe S2 Nd3 89.06(5) . 5_566
Nd5 S2 Nd3 91.127(12) 2_564 5_566
Nd5 S2 Nd3 166.42(7) 2_554 5_566
Nd3 S2 Nd3 85.79(5) 5_556 5_566
Nd4 S3 Nd4 86.59(5) 2_564 2_554
Nd4 S3 Nd1 106.12(5) 2_564 .
Nd4 S3 Nd1 106.12(5) 2_554 .
Nd4 S3 Nd2 155.05(7) 2_564 5_556
Nd4 S3 Nd2 88.819(17) 2_554 5_556
Nd1 S3 Nd2 98.72(4) . 5_556
Nd4 S3 Nd2 88.819(17) 2_564 5_566
Nd4 S3 Nd2 155.05(7) 2_554 5_566
Nd1 S3 Nd2 98.72(4) . 5_566
Nd2 S3 Nd2 85.08(5) 5_556 5_566
Nd6 S4 Nd6 89.39(5) 2_554 2_564
Nd6 S4 Nd6 103.17(5) 2_554 6_556
Nd6 S4 Nd6 103.17(5) 2_564 6_556
Nd6 S4 Nd7 158.51(7) 2_554 2_564
Nd6 S4 Nd7 88.521(16) 2_564 2_564
Nd6 S4 Nd7 98.13(5) 6_556 2_564
Nd6 S4 Nd7 88.521(16) 2_554 2_554
Nd6 S4 Nd7 158.51(7) 2_564 2_554
Nd6 S4 Nd7 98.13(5) 6_556 2_554
Nd7 S4 Nd7 85.66(5) 2_564 2_554
Nd1 S5 Nd1 91.94(5) 5_556 5_566
Nd1 S5 Nd6 134.02(3) 5_556 .
Nd1 S5 Nd6 134.02(3) 5_566 .
Nd1 S5 Nd1 96.76(5) 5_556 .
Nd1 S5 Nd1 96.76(5) 5_566 .
Nd6 S5 Nd1 81.31(5) . .
In S6 Nd3 97.46(5) . 2_564
In S6 Nd3 97.46(5) . 2_554
Nd3 S6 Nd3 88.03(5) 2_564 2_554
In S6 Nd5 108.20(5) . 2_554
Nd3 S6 Nd5 154.30(7) 2_564 2_554
Nd3 S6 Nd5 87.292(17) 2_554 2_554
In S6 Nd5 108.20(5) . 2_564
Nd3 S6 Nd5 87.292(16) 2_564 2_564
Nd3 S6 Nd5 154.30(7) 2_554 2_564
Nd5 S6 Nd5 86.07(5) 2_554 2_564
Nd7 S7 Nd7 87.84(5) 2_554 2_564
Nd7 S7 Nd1 107.72(5) 2_554 6_656
Nd7 S7 Nd1 107.72(5) 2_564 6_656
Nd7 S7 Nd2 153.58(7) 2_554 2_564
Nd7 S7 Nd2 88.746(17) 2_564 2_564
Nd1 S7 Nd2 98.26(5) 6_656 2_564
Nd7 S7 Nd2 88.746(17) 2_554 2_554
Nd7 S7 Nd2 153.58(7) 2_564 2_554
Nd1 S7 Nd2 98.26(5) 6_656 2_554
Nd2 S7 Nd2 82.80(4) 2_564 2_554
Fe S8 Fe 118.75(9) 2_565 2
Fe S8 Nd7 104.23(6) 2_565 .
Fe S8 Nd7 104.23(6) 2 .
Fe S8 Nd2 116.37(5) 2_565 .
Fe S8 Nd2 116.37(5) 2 .
Nd7 S8 Nd2 90.46(5) . .
In S9 Nd2 98.05(5) 6_656 2_554
In S9 Nd2 98.05(5) 6_656 2_564
Nd2 S9 Nd2 85.92(5) 2_554 2_564
In S9 Nd5 95.17(4) 6_656 2_564
Nd2 S9 Nd5 166.71(7) 2_554 2_564
Nd2 S9 Nd5 93.608(11) 2_564 2_564
In S9 Nd5 95.17(4) 6_656 2_554
Nd2 S9 Nd5 93.608(11) 2_554 2_554
Nd2 S9 Nd5 166.71(7) 2_564 2_554
Nd5 S9 Nd5 83.80(4) 2_564 2_554
Fe S10 Nd4 103.49(5) 6_656 2_564
Fe S10 Nd4 103.49(5) 6_656 2_554
Nd4 S10 Nd4 87.48(5) 2_564 2_554
Fe S10 Nd3 90.94(5) 6_656 2_554
Nd4 S10 Nd3 165.42(7) 2_564 2_554
Nd4 S10 Nd3 91.165(12) 2_554 2_554
Fe S10 Nd3 90.94(5) 6_656 2_564
Nd4 S10 Nd3 91.165(12) 2_564 2_564
Nd4 S10 Nd3 165.42(7) 2_554 2_564
Nd3 S10 Nd3 86.50(5) 2_554 2_564
In S11 In 97.92(6) 2 2_565
In S11 Nd2 95.20(5) 2 6_657
In S11 Nd2 95.20(5) 2_565 6_657
In S11 Nd3 92.31(4) 2 .
In S11 Nd3 92.31(4) 2_565 .
Nd2 S11 Nd3 168.54(6) 6_657 .
In S11 Nd4 131.01(3) 2 .
In S11 Nd4 131.01(3) 2_565 .
Nd2 S11 Nd4 84.16(4) 6_657 .
Nd3 S11 Nd4 84.38(4) . .
Nd6 S12 Nd4 98.69(5) . 2_554
Nd6 S12 Nd4 98.69(5) . 2_564
Nd4 S12 Nd4 81.38(5) 2_554 2_564
Nd6 S12 Nd7 95.35(5) . 5_666
Nd4 S12 Nd7 165.93(7) 2_554 5_666
Nd4 S12 Nd7 97.514(13) 2_564 5_666
Nd6 S12 Nd7 95.35(5) . 5_656
Nd4 S12 Nd7 97.514(13) 2_554 5_656
Nd4 S12 Nd7 165.93(7) 2_564 5_656
Nd7 S12 Nd7 80.12(5) 5_666 5_656
Nd6 S13 Nd6 88.92(5) 5_656 5_666
Nd6 S13 Nd4 102.53(5) 5_656 6_657
Nd6 S13 Nd4 102.53(5) 5_666 6_657
Nd6 S13 Nd1 150.99(7) 5_656 5_666
Nd6 S13 Nd1 85.599(18) 5_666 5_666
Nd4 S13 Nd1 106.47(5) 6_657 5_666
Nd6 S13 Nd1 85.599(18) 5_656 5_656
Nd6 S13 Nd1 150.99(7) 5_666 5_656
Nd4 S13 Nd1 106.47(5) 6_657 5_656
Nd1 S13 Nd1 85.55(5) 5_666 5_656

loop_
_geom_bond_atom_site_label_1
_geom_bond_atom_site_label_2
_geom_bond_distance
_geom_bond_site_symmetry_2
Nd1 S5 2.7599(13) 5_556
Nd1 S5 2.7599(13) 5_566
Nd1 S7 2.8855(18) 6_556
Nd1 S13 2.9220(14) 5_666
Nd1 S13 2.9220(14) 5_656
Nd1 S3 2.9316(18) .
Nd1 S5 3.0157(19) .
Nd1 Nd6 3.9108(6) .
Nd1 Nd1 3.9686(2) 1_545
Nd1 Nd1 3.96860(19) 1_565
Nd2 S9 2.9117(13) 2_565
Nd2 S9 2.9117(13) 2
Nd2 S8 2.9335(19) .
Nd2 S3 2.9349(13) 5_556
Nd2 S3 2.9349(13) 5_566
Nd2 S11 2.9976(18) 6_557
Nd2 S7 3.0005(13) 2
Nd2 S7 3.0005(13) 2_565
Nd2 Nd2 3.9686(2) 1_565
Nd2 Nd2 3.9686(2) 1_545
Nd2 Nd4 4.0788(6) 6_557
Nd2 Nd7 4.1000(6) .
Nd3 S6 2.8557(12) 2
Nd3 S6 2.8557(13) 2_565
Nd3 S10 2.8960(13) 2_565
Nd3 S10 2.8960(13) 2
Nd3 S2 2.9153(13) 5_556
Nd3 S2 2.9153(13) 5_566
Nd3 S1 2.9184(17) .
Nd3 S11 3.0443(18) .
Nd3 Nd3 3.9686(2) 1_545
Nd3 Nd3 3.9686(2) 1_565
Nd3 Nd5 3.9782(5) .
Nd3 Nd5 4.1072(5) 6_557
Nd4 S10 2.8699(13) 2
Nd4 S10 2.8699(13) 2_565
Nd4 S13 2.8898(17) 6_557
Nd4 S3 2.8936(13) 2_565
Nd4 S3 2.8936(13) 2
Nd4 S12 3.0436(15) 2
Nd4 S12 3.0436(15) 2_565
Nd4 S11 3.0876(17) .
Nd4 Nd4 3.9686(2) 1_545
Nd4 Nd4 3.96860(19) 1_565
Nd4 Nd2 4.0788(6) 6_657
Nd5 S2 2.8363(13) 2_565
Nd5 S2 2.8363(13) 2
Nd5 S1 2.9026(18) .
Nd5 S6 2.9078(13) 2_565
Nd5 S6 2.9078(13) 2
Nd5 S9 2.9710(13) 2
Nd5 S9 2.9710(13) 2_565
Nd5 Nd5 3.9686(2) 1_545
Nd5 Nd5 3.96860(19) 1_565
Nd5 Nd3 4.1072(6) 6_657
Nd6 S4 2.8214(13) 2_565
Nd6 S4 2.8214(12) 2
Nd6 S13 2.8332(13) 5_656
Nd6 S13 2.8332(13) 5_666
Nd6 S12 2.838(2) .
Nd6 S4 2.8800(18) 6_656
Nd6 S5 2.9867(18) .
Nd6 Nd6 3.9686(2) 1_545
Nd6 Nd6 3.96860(19) 1_565
Nd6 Nd7 4.0069(6) .
Nd7 S8 2.841(2) .
Nd7 S7 2.8607(13) 2
Nd7 S7 2.8607(13) 2_565
Nd7 S4 2.9188(13) 2
Nd7 S4 2.9188(13) 2_565
Nd7 S12 3.0830(16) 5_666
Nd7 S12 3.0830(16) 5_656
Nd7 Nd7 3.9686(2) 1_545
Nd7 Nd7 3.96860(19) 1_565
Fe S8 2.3059(11) 2_564
Fe S8 2.3059(11) 2_554
Fe S10 2.371(2) 6_556
Fe S2 2.443(2) .
In S9 2.5964(18) 6_556
In S6 2.5989(18) .
In S1 2.6123(12) 5_556
In S1 2.6123(12) 5_566
In S11 2.6309(11) 2_564
In S11 2.6309(11) 2_554
S1 In 2.6124(12) 5_556
S1 In 2.6124(12) 5_566
S2 Nd5 2.8364(13) 2_564
S2 Nd5 2.8364(13) 2_554
S2 Nd3 2.9153(13) 5_556
S2 Nd3 2.9153(13) 5_566
S3 Nd4 2.8936(13) 2_564
S3 Nd4 2.8936(13) 2_554
S3 Nd2 2.9350(13) 5_556
S3 Nd2 2.9350(13) 5_566
S4 Nd6 2.8213(12) 2_554
S4 Nd6 2.8213(12) 2_564
S4 Nd6 2.8799(18) 6_556
S4 Nd7 2.9188(13) 2_564
S4 Nd7 2.9188(13) 2_554
S5 Nd1 2.7599(13) 5_556
S5 Nd1 2.7599(13) 5_566
S6 Nd3 2.8557(12) 2_564
S6 Nd3 2.8557(12) 2_554
S6 Nd5 2.9077(13) 2_554
S6 Nd5 2.9077(13) 2_564
S7 Nd7 2.8607(13) 2_554
S7 Nd7 2.8607(13) 2_564
S7 Nd1 2.8856(18) 6_656
S7 Nd2 3.0004(13) 2_564
S7 Nd2 3.0004(13) 2_554
S8 Fe 2.3059(11) 2_565
S8 Fe 2.3059(11) 2
S9 In 2.5964(18) 6_656
S9 Nd2 2.9117(13) 2_554
S9 Nd2 2.9117(13) 2_564
S9 Nd5 2.9711(13) 2_564
S9 Nd5 2.9711(13) 2_554
S10 Fe 2.371(2) 6_656
S10 Nd4 2.8699(13) 2_564
S10 Nd4 2.8699(13) 2_554
S10 Nd3 2.8960(13) 2_554
S10 Nd3 2.8960(13) 2_564
S11 In 2.6309(11) 2
S11 In 2.6309(11) 2_565
S11 Nd2 2.9977(18) 6_657
S12 Nd4 3.0436(15) 2_554
S12 Nd4 3.0436(15) 2_564
S12 Nd7 3.0831(16) 5_666
S12 Nd7 3.0831(16) 5_656
S13 Nd6 2.8331(13) 5_656
S13 Nd6 2.8331(13) 5_666
S13 Nd4 2.8898(17) 6_657
S13 Nd1 2.9220(14) 5_666
S13 Nd1 2.9220(14) 5_656
